data_4083261
loop_
_publ_author_name
'Zhang, Jun'
'Qin, Xinke'
'Fu, Jun'
'Wang, Xiao'
'Su, Xiaolong'
'Hu, Fangle'
'Jiao, Jiajun'
'Shi, Min'

_publ_section_title
;
 Fine-Tunable 3,4-Dihydroquinazol-2-ylidene Carbenes: Synthesis,
 Rhodium(I) Complexes, and Reactivity
;
_journal_issue 23
_journal_name_full Organometallics
_journal_page_first 8275
_journal_paper_doi 10.1021/om300887y
_journal_volume 31
_journal_year 2012
_chemical_formula_sum 'C26 H28 Cl N2 Rh'
_chemical_formula_weight 506.86
_chemical_name_systematic
; 
 ? 
;
_space_group_IT_number 14
_symmetry_cell_setting monoclinic
_symmetry_space_group_name_Hall '-P 2ybc'
_symmetry_space_group_name_H-M 'P 1 21/c 1'
_atom_sites_solution_hydrogens geom
_atom_sites_solution_primary direct
_atom_sites_solution_secondary difmap
_audit_creation_method SHELXL-97
_cell_angle_alpha 90.00
_cell_angle_beta 102.3760(10)
_cell_angle_gamma 90.00
_cell_formula_units_Z 4
_cell_length_a 17.6029(5)
_cell_length_b 10.3894(3)
_cell_length_c 13.4838(3)
_cell_measurement_temperature 296(2)
_cell_volume 2408.66(11)
_computing_structure_refinement 'SHELXL-97 (Sheldrick, 2008)'
_computing_structure_solution 'SHELXS-97 (Sheldrick, 2008)'
_diffrn_ambient_temperature 296(2)
_diffrn_measured_fraction_theta_full 0.997
_diffrn_measured_fraction_theta_max 0.997
_diffrn_radiation_monochromator graphite
_diffrn_radiation_source 'fine-focus sealed tube'
_diffrn_radiation_type MoK\a
_diffrn_radiation_wavelength 0.71073
_diffrn_reflns_av_R_equivalents 0.0257
_diffrn_reflns_av_sigmaI/netI 0.0167
_diffrn_reflns_limit_h_max 20
_diffrn_reflns_limit_h_min -18
_diffrn_reflns_limit_k_max 12
_diffrn_reflns_limit_k_min -12
_diffrn_reflns_limit_l_max 15
_diffrn_reflns_limit_l_min -16
_diffrn_reflns_number 27516
_diffrn_reflns_theta_full 25.01
_diffrn_reflns_theta_max 25.01
_diffrn_reflns_theta_min 2.29
_exptl_absorpt_coefficient_mu 0.834
_exptl_absorpt_correction_T_max 0.8993
_exptl_absorpt_correction_T_min 0.7646
_exptl_absorpt_correction_type multi-scan
_exptl_crystal_colour yellow
_exptl_crystal_density_diffrn 1.398
_exptl_crystal_density_method 'not measured'
_exptl_crystal_description block
_exptl_crystal_F_000 1040
_exptl_crystal_size_max 0.34
_exptl_crystal_size_mid 0.17
_exptl_crystal_size_min 0.13
_refine_diff_density_max 0.631
_refine_diff_density_min -0.206
_refine_diff_density_rms 0.059
_refine_ls_extinction_method none
_refine_ls_goodness_of_fit_ref 1.097
_refine_ls_hydrogen_treatment constr
_refine_ls_matrix_type full
_refine_ls_number_parameters 271
_refine_ls_number_reflns 4236
_refine_ls_number_restraints 0
_refine_ls_restrained_S_all 1.097
_refine_ls_R_factor_all 0.0327
_refine_ls_R_factor_gt 0.0272
_refine_ls_shift/su_max 0.001
_refine_ls_shift/su_mean 0.000
_refine_ls_structure_factor_coef Fsqd
_refine_ls_weighting_details 'calc w=1/[\s^2^(Fo^2^)+(0.0467P)^2^+1.5174P] where P=(Fo^2^+2Fc^2^)/3'
_refine_ls_weighting_scheme calc
_refine_ls_wR_factor_gt 0.0771
_refine_ls_wR_factor_ref 0.0879
_reflns_number_gt 3738
_reflns_number_total 4236
_reflns_threshold_expression >2sigma(I)
_cod_data_source_file om300887y_si_001.cif
_cod_data_source_block z
_cod_depositor_comments
;
The following automatic conversions were performed:

'_symmetry_cell_setting' value 'Monoclinic' changed to 'monoclinic'
according to
/usr/data/users/saulius/automatic-downloads/retrospective/ACS/lib/dictionaries/cif_core.dic
dictionary named 'cif_core.dic' version 2.4.2 from 2011-04-26.

Automatic conversion script
Id: cif_fix_values 2281 2013-09-26 08:29:07Z andrius 
;
_cod_original_sg_symbol_H-M P2(1)/c
_cod_database_code 4083261

loop_
_symmetry_equiv_pos_as_xyz
'x, y, z'
'-x, y+1/2, -z+1/2'
'-x, -y, -z'
'x, -y-1/2, z-1/2'

loop_
_atom_site_label
_atom_site_type_symbol
_atom_site_fract_x
_atom_site_fract_y
_atom_site_fract_z
_atom_site_U_iso_or_equiv
_atom_site_adp_type
_atom_site_occupancy
_atom_site_symmetry_multiplicity
_atom_site_calc_flag
_atom_site_refinement_flags
Rh1 Rh 0.183493(13) 0.81785(2) 0.123226(15) 0.04551(10) Uani 1 1 d .
Cl1 Cl 0.27142(5) 0.90921(8) 0.03201(6) 0.0631(2) Uani 1 1 d .
N1 N 0.24520(13) 1.0161(2) 0.28254(16) 0.0408(5) Uani 1 1 d .
N2 N 0.30753(13) 0.81907(19) 0.30909(17) 0.0379(5) Uani 1 1 d .
C1 C 0.35036(16) 0.9933(3) 0.4300(2) 0.0404(6) Uani 1 1 d .
C2 C 0.40071(19) 1.0441(3) 0.5140(2) 0.0551(8) Uani 1 1 d .
H2A H 0.4368 0.9907 0.5550 0.066 Uiso 1 1 calc R
C3 C 0.3980(2) 1.1724(3) 0.5374(3) 0.0658(9) Uani 1 1 d .
H3A H 0.4324 1.2059 0.5936 0.079 Uiso 1 1 calc R
C4 C 0.3450(2) 1.2501(3) 0.4783(3) 0.0647(9) Uani 1 1 d .
H4A H 0.3429 1.3368 0.4947 0.078 Uiso 1 1 calc R
C5 C 0.2942(2) 1.2020(3) 0.3942(3) 0.0553(8) Uani 1 1 d .
H5A H 0.2585 1.2566 0.3540 0.066 Uiso 1 1 calc R
C6 C 0.29600(16) 1.0715(3) 0.3689(2) 0.0405(6) Uani 1 1 d .
C7 C 0.25248(15) 0.8918(3) 0.25311(19) 0.0376(6) Uani 1 1 d .
C8 C 0.35659(19) 0.8544(3) 0.4069(2) 0.0524(7) Uani 1 1 d .
H8A H 0.4103 0.8341 0.4064 0.063 Uiso 1 1 calc R
H8B H 0.3416 0.8037 0.4600 0.063 Uiso 1 1 calc R
C9 C 0.31648(17) 0.6832(2) 0.2826(2) 0.0454(7) Uani 1 1 d .
H9A H 0.2848 0.6669 0.2155 0.055 Uiso 1 1 calc R
H9B H 0.2971 0.6291 0.3303 0.055 Uiso 1 1 calc R
C10 C 0.39926(17) 0.6460(2) 0.2834(2) 0.0431(6) Uani 1 1 d .
C11 C 0.43916(19) 0.7000(3) 0.2162(2) 0.0513(7) Uani 1 1 d .
H11A H 0.4152 0.7620 0.1702 0.062 Uiso 1 1 calc R
C12 C 0.5148(2) 0.6622(3) 0.2169(3) 0.0644(9) Uani 1 1 d .
H12A H 0.5414 0.6997 0.1717 0.077 Uiso 1 1 calc R
C13 C 0.5508(2) 0.5710(3) 0.2830(3) 0.0651(9) Uani 1 1 d .
H13A H 0.6010 0.5445 0.2817 0.078 Uiso 1 1 calc R
C14 C 0.5123(2) 0.5185(3) 0.3513(3) 0.0667(9) Uani 1 1 d .
H14A H 0.5369 0.4579 0.3980 0.080 Uiso 1 1 calc R
C15 C 0.4365(2) 0.5557(3) 0.3507(3) 0.0583(8) Uani 1 1 d .
H15A H 0.4105 0.5187 0.3967 0.070 Uiso 1 1 calc R
C16 C 0.18456(17) 1.0960(3) 0.2162(2) 0.0522(7) Uani 1 1 d .
H16A H 0.1565 1.0369 0.1644 0.063 Uiso 1 1 calc R
C17 C 0.1240(2) 1.1451(4) 0.2724(3) 0.0741(10) Uani 1 1 d .
H17A H 0.1045 1.0744 0.3055 0.111 Uiso 1 1 calc R
H17B H 0.0819 1.1844 0.2250 0.111 Uiso 1 1 calc R
H17C H 0.1473 1.2074 0.3223 0.111 Uiso 1 1 calc R
C18 C 0.2180(3) 1.1988(3) 0.1582(3) 0.0714(10) Uani 1 1 d .
H18A H 0.2547 1.1604 0.1238 0.107 Uiso 1 1 calc R
H18B H 0.2436 1.2631 0.2047 0.107 Uiso 1 1 calc R
H18C H 0.1767 1.2380 0.1094 0.107 Uiso 1 1 calc R
C19 C 0.1250(2) 0.6877(3) 0.2029(3) 0.0612(9) Uani 1 1 d .
C20 C 0.08626(19) 0.8066(4) 0.1917(3) 0.0691(11) Uani 1 1 d .
C21 C 0.0132(2) 0.8395(6) 0.1153(4) 0.110(2) Uani 1 1 d .
H21A H 0.0070 0.9322 0.1128 0.132 Uiso 1 1 calc R
H21B H -0.0310 0.8032 0.1377 0.132 Uiso 1 1 calc R
C22 C 0.0133(3) 0.7897(6) 0.0083(4) 0.119(2) Uani 1 1 d .
H22A H -0.0079 0.7032 0.0016 0.143 Uiso 1 1 calc R
H22B H -0.0206 0.8437 -0.0408 0.143 Uiso 1 1 calc R
C23 C 0.0938(3) 0.7875(6) -0.0168(3) 0.0923(16) Uani 1 1 d .
C24 C 0.1425(3) 0.6834(5) -0.0023(3) 0.0843(14) Uani 1 1 d .
C25 C 0.1260(3) 0.5569(4) 0.0445(3) 0.1014(16) Uani 1 1 d .
H25A H 0.1732 0.5059 0.0575 0.122 Uiso 1 1 calc R
H25B H 0.0873 0.5105 -0.0046 0.122 Uiso 1 1 calc R
C26 C 0.0972(3) 0.5677(4) 0.1428(4) 0.0964(15) Uani 1 1 d .
H26A H 0.0408 0.5669 0.1269 0.116 Uiso 1 1 calc R
H26B H 0.1147 0.4930 0.1845 0.116 Uiso 1 1 calc R

loop_
_atom_site_aniso_label
_atom_site_aniso_U_11
_atom_site_aniso_U_22
_atom_site_aniso_U_33
_atom_site_aniso_U_23
_atom_site_aniso_U_13
_atom_site_aniso_U_12
Rh1 0.04146(16) 0.06072(17) 0.03374(14) -0.00085(9) 0.00671(10) -0.01897(10)
Cl1 0.0752(6) 0.0672(5) 0.0565(5) -0.0100(4) 0.0350(4) -0.0261(4)
N1 0.0391(12) 0.0449(12) 0.0375(12) -0.0019(9) 0.0061(9) 0.0074(10)
N2 0.0407(13) 0.0358(11) 0.0357(12) -0.0053(9) 0.0049(9) 0.0009(9)
C1 0.0449(15) 0.0418(14) 0.0351(13) -0.0045(11) 0.0095(11) -0.0007(12)
C2 0.0604(19) 0.0567(18) 0.0433(16) -0.0106(14) 0.0006(14) 0.0003(15)
C3 0.076(2) 0.063(2) 0.0530(19) -0.0223(16) 0.0026(17) -0.0031(17)
C4 0.079(2) 0.0458(18) 0.070(2) -0.0241(16) 0.0181(19) -0.0016(16)
C5 0.065(2) 0.0430(16) 0.0590(19) -0.0058(13) 0.0152(16) 0.0118(14)
C6 0.0396(14) 0.0413(14) 0.0428(15) -0.0062(11) 0.0137(11) 0.0012(11)
C7 0.0324(13) 0.0442(14) 0.0383(13) -0.0030(11) 0.0119(10) -0.0043(11)
C8 0.0591(19) 0.0431(15) 0.0466(16) -0.0051(13) -0.0073(14) 0.0050(14)
C9 0.0477(17) 0.0355(14) 0.0536(17) -0.0067(12) 0.0119(13) -0.0041(11)
C10 0.0471(16) 0.0326(13) 0.0493(16) -0.0086(11) 0.0099(13) -0.0005(11)
C11 0.0540(19) 0.0501(17) 0.0503(18) -0.0034(13) 0.0125(14) -0.0022(13)
C12 0.060(2) 0.072(2) 0.067(2) -0.0205(18) 0.0264(18) -0.0137(17)
C13 0.055(2) 0.068(2) 0.070(2) -0.0270(18) 0.0072(17) 0.0120(17)
C14 0.073(2) 0.0564(19) 0.066(2) -0.0036(16) 0.0056(18) 0.0230(17)
C15 0.074(2) 0.0436(16) 0.0595(19) 0.0029(14) 0.0186(16) 0.0068(15)
C16 0.0463(17) 0.0595(18) 0.0486(16) 0.0022(14) 0.0051(13) 0.0163(14)
C17 0.057(2) 0.095(3) 0.071(2) -0.001(2) 0.0156(18) 0.028(2)
C18 0.087(3) 0.060(2) 0.068(2) 0.0151(17) 0.017(2) 0.0226(18)
C19 0.054(2) 0.076(2) 0.0544(19) 0.0104(16) 0.0150(15) -0.0241(17)
C20 0.0394(18) 0.096(3) 0.075(2) 0.032(2) 0.0188(16) -0.0106(17)
C21 0.041(2) 0.155(5) 0.131(4) 0.066(4) 0.011(2) -0.010(2)
C22 0.071(3) 0.147(5) 0.114(4) 0.049(4) -0.037(3) -0.044(3)
C23 0.093(3) 0.130(4) 0.041(2) 0.005(2) -0.015(2) -0.054(3)
C24 0.098(3) 0.105(3) 0.045(2) -0.020(2) 0.004(2) -0.057(3)
C25 0.123(4) 0.090(3) 0.090(3) -0.027(2) 0.019(3) -0.057(3)
C26 0.106(3) 0.087(3) 0.096(3) 0.006(2) 0.021(3) -0.051(3)

loop_
_atom_type_symbol
_atom_type_description
_atom_type_scat_dispersion_real
_atom_type_scat_dispersion_imag
_atom_type_scat_source
C C 0.0033 0.0016 'International Tables Vol C Tables 4.2.6.8 and 6.1.1.4'
H H 0.0000 0.0000 'International Tables Vol C Tables 4.2.6.8 and 6.1.1.4'
N N 0.0061 0.0033 'International Tables Vol C Tables 4.2.6.8 and 6.1.1.4'
Cl Cl 0.1484 0.1585 'International Tables Vol C Tables 4.2.6.8 and 6.1.1.4'
Rh Rh -1.1178 0.9187 'International Tables Vol C Tables 4.2.6.8 and 6.1.1.4'

loop_
_geom_angle_atom_site_label_1
_geom_angle_atom_site_label_2
_geom_angle_atom_site_label_3
_geom_angle
C7 Rh1 C20 91.96(13)
C7 Rh1 C19 93.97(12)
C20 Rh1 C19 38.63(14)
C7 Rh1 C24 158.82(17)
C20 Rh1 C24 97.96(17)
C19 Rh1 C24 82.52(14)
C7 Rh1 C23 164.93(19)
C20 Rh1 C23 82.43(17)
C19 Rh1 C23 90.34(15)
C24 Rh1 C23 36.20(18)
C7 Rh1 Cl1 87.72(7)
C20 Rh1 Cl1 158.07(10)
C19 Rh1 Cl1 163.25(11)
C24 Rh1 Cl1 89.90(11)
C23 Rh1 Cl1 92.31(12)
C7 N1 C6 122.4(2)
C7 N1 C16 116.9(2)
C6 N1 C16 120.5(2)
C7 N2 C8 126.0(2)
C7 N2 C9 120.7(2)
C8 N2 C9 112.7(2)
C2 C1 C6 120.2(3)
C2 C1 C8 118.6(3)
C6 C1 C8 121.2(2)
C3 C2 C1 120.7(3)
C3 C2 H2A 119.6
C1 C2 H2A 119.6
C4 C3 C2 119.7(3)
C4 C3 H3A 120.1
C2 C3 H3A 120.1
C3 C4 C5 120.7(3)
C3 C4 H4A 119.6
C5 C4 H4A 119.6
C4 C5 C6 120.5(3)
C4 C5 H5A 119.8
C6 C5 H5A 119.8
C1 C6 C5 118.2(3)
C1 C6 N1 118.8(2)
C5 C6 N1 123.1(3)
N2 C7 N1 118.4(2)
N2 C7 Rh1 119.81(18)
N1 C7 Rh1 121.77(19)
N2 C8 C1 112.2(2)
N2 C8 H8A 109.2
C1 C8 H8A 109.2
N2 C8 H8B 109.2
C1 C8 H8B 109.2
H8A C8 H8B 107.9
N2 C9 C10 113.4(2)
N2 C9 H9A 108.9
C10 C9 H9A 108.9
N2 C9 H9B 108.9
C10 C9 H9B 108.9
H9A C9 H9B 107.7
C15 C10 C11 118.3(3)
C15 C10 C9 120.4(3)
C11 C10 C9 121.3(3)
C10 C11 C12 120.2(3)
C10 C11 H11A 119.9
C12 C11 H11A 119.9
C13 C12 C11 120.9(3)
C13 C12 H12A 119.6
C11 C12 H12A 119.6
C12 C13 C14 119.4(3)
C12 C13 H13A 120.3
C14 C13 H13A 120.3
C13 C14 C15 120.0(3)
C13 C14 H14A 120.0
C15 C14 H14A 120.0
C10 C15 C14 121.2(3)
C10 C15 H15A 119.4
C14 C15 H15A 119.4
N1 C16 C18 113.3(3)
N1 C16 C17 112.1(3)
C18 C16 C17 114.3(3)
N1 C16 H16A 105.4
C18 C16 H16A 105.4
C17 C16 H16A 105.4
C16 C17 H17A 109.5
C16 C17 H17B 109.5
H17A C17 H17B 109.5
C16 C17 H17C 109.5
H17A C17 H17C 109.5
H17B C17 H17C 109.5
C16 C18 H18A 109.5
C16 C18 H18B 109.5
H18A C18 H18B 109.5
C16 C18 H18C 109.5
H18A C18 H18C 109.5
H18B C18 H18C 109.5
C20 C19 C26 125.2(4)
C20 C19 Rh1 70.30(18)
C26 C19 Rh1 113.0(2)
C19 C20 C21 126.7(4)
C19 C20 Rh1 71.1(2)
C21 C20 Rh1 110.0(3)
C20 C21 C22 113.3(4)
C20 C21 H21A 108.9
C22 C21 H21A 108.9
C20 C21 H21B 108.9
C22 C21 H21B 108.9
H21A C21 H21B 107.7
C23 C22 C21 113.7(3)
C23 C22 H22A 108.8
C21 C22 H22A 108.8
C23 C22 H22B 108.8
C21 C22 H22B 108.8
H22A C22 H22B 107.7
C24 C23 C22 124.3(4)
C24 C23 Rh1 71.3(2)
C22 C23 Rh1 109.6(3)
C23 C24 C25 125.2(5)
C23 C24 Rh1 72.5(2)
C25 C24 Rh1 107.0(3)
C24 C25 C26 115.4(4)
C24 C25 H25A 108.4
C26 C25 H25A 108.4
C24 C25 H25B 108.4
C26 C25 H25B 108.4
H25A C25 H25B 107.5
C19 C26 C25 113.5(3)
C19 C26 H26A 108.9
C25 C26 H26A 108.9
C19 C26 H26B 108.9
C25 C26 H26B 108.9
H26A C26 H26B 107.7

loop_
_geom_bond_atom_site_label_1
_geom_bond_atom_site_label_2
_geom_bond_distance
Rh1 C7 2.055(3)
Rh1 C20 2.115(3)
Rh1 C19 2.125(3)
Rh1 C24 2.194(3)
Rh1 C23 2.208(4)
Rh1 Cl1 2.3718(7)
N1 C7 1.365(3)
N1 C6 1.428(3)
N1 C16 1.489(3)
N2 C7 1.329(3)
N2 C8 1.460(4)
N2 C9 1.473(3)
C1 C2 1.384(4)
C1 C6 1.384(4)
C1 C8 1.486(4)
C2 C3 1.373(4)
C2 H2A 0.9300
C3 C4 1.356(5)
C3 H3A 0.9300
C4 C5 1.379(5)
C4 H4A 0.9300
C5 C6 1.400(4)
C5 H5A 0.9300
C8 H8A 0.9700
C8 H8B 0.9700
C9 C10 1.505(4)
C9 H9A 0.9700
C9 H9B 0.9700
C10 C15 1.371(4)
C10 C11 1.379(4)
C11 C12 1.387(5)
C11 H11A 0.9300
C12 C13 1.360(5)
C12 H12A 0.9300
C13 C14 1.368(5)
C13 H13A 0.9300
C14 C15 1.387(5)
C14 H14A 0.9300
C15 H15A 0.9300
C16 C18 1.515(5)
C16 C17 1.522(5)
C16 H16A 0.9800
C17 H17A 0.9600
C17 H17B 0.9600
C17 H17C 0.9600
C18 H18A 0.9600
C18 H18B 0.9600
C18 H18C 0.9600
C19 C20 1.403(5)
C19 C26 1.510(5)
C20 C21 1.504(6)
C21 C22 1.533(8)
C21 H21A 0.9700
C21 H21B 0.9700
C22 C23 1.526(8)
C22 H22A 0.9700
C22 H22B 0.9700
C23 C24 1.368(7)
C24 C25 1.512(6)
C25 C26 1.520(6)
C25 H25A 0.9700
C25 H25B 0.9700
C26 H26A 0.9700
C26 H26B 0.9700

loop_
_geom_torsion_atom_site_label_1
_geom_torsion_atom_site_label_2
_geom_torsion_atom_site_label_3
_geom_torsion_atom_site_label_4
_geom_torsion
C6 C1 C2 C3 -0.5(5)
C8 C1 C2 C3 178.9(3)
C1 C2 C3 C4 0.6(6)
C2 C3 C4 C5 -0.6(6)
C3 C4 C5 C6 0.6(6)
C2 C1 C6 C5 0.5(4)
C8 C1 C6 C5 -178.9(3)
C2 C1 C6 N1 179.7(3)
C8 C1 C6 N1 0.2(4)
C4 C5 C6 C1 -0.5(5)
C4 C5 C6 N1 -179.6(3)
C7 N1 C6 C1 -5.6(4)
C16 N1 C6 C1 178.5(2)
C7 N1 C6 C5 173.5(3)
C16 N1 C6 C5 -2.4(4)
C8 N2 C7 N1 7.3(4)
C9 N2 C7 N1 178.2(2)
C8 N2 C7 Rh1 -174.8(2)
C9 N2 C7 Rh1 -3.9(3)
C6 N1 C7 N2 2.1(4)
C16 N1 C7 N2 178.1(2)
C6 N1 C7 Rh1 -175.83(18)
C16 N1 C7 Rh1 0.2(3)
C20 Rh1 C7 N2 107.7(2)
C19 Rh1 C7 N2 69.0(2)
C24 Rh1 C7 N2 -10.5(5)
C23 Rh1 C7 N2 175.3(5)
Cl1 Rh1 C7 N2 -94.3(2)
C20 Rh1 C7 N1 -74.4(2)
C19 Rh1 C7 N1 -113.1(2)
C24 Rh1 C7 N1 167.4(3)
C23 Rh1 C7 N1 -6.8(6)
Cl1 Rh1 C7 N1 83.6(2)
C7 N2 C8 C1 -11.7(4)
C9 N2 C8 C1 176.8(3)
C2 C1 C8 N2 -172.0(3)
C6 C1 C8 N2 7.4(4)
C7 N2 C9 C10 132.6(3)
C8 N2 C9 C10 -55.4(3)
N2 C9 C10 C15 116.7(3)
N2 C9 C10 C11 -64.2(4)
C15 C10 C11 C12 0.5(4)
C9 C10 C11 C12 -178.6(3)
C10 C11 C12 C13 0.5(5)
C11 C12 C13 C14 -1.7(5)
C12 C13 C14 C15 1.9(5)
C11 C10 C15 C14 -0.3(5)
C9 C10 C15 C14 178.8(3)
C13 C14 C15 C10 -0.9(5)
C7 N1 C16 C18 -109.0(3)
C6 N1 C16 C18 67.1(3)
C7 N1 C16 C17 119.8(3)
C6 N1 C16 C17 -64.1(4)
C7 Rh1 C19 C20 88.2(2)
C24 Rh1 C19 C20 -112.8(3)
C23 Rh1 C19 C20 -77.4(3)
Cl1 Rh1 C19 C20 -176.6(3)
C7 Rh1 C19 C26 -151.0(3)
C20 Rh1 C19 C26 120.8(4)
C24 Rh1 C19 C26 8.0(3)
C23 Rh1 C19 C26 43.5(4)
Cl1 Rh1 C19 C26 -55.7(5)
C26 C19 C20 C21 -3.6(6)
Rh1 C19 C20 C21 101.2(4)
C26 C19 C20 Rh1 -104.8(3)
C7 Rh1 C20 C19 -93.9(2)
C24 Rh1 C20 C19 67.3(3)
C23 Rh1 C20 C19 100.1(3)
Cl1 Rh1 C20 C19 177.3(2)
C7 Rh1 C20 C21 142.9(3)
C19 Rh1 C20 C21 -123.2(4)
C24 Rh1 C20 C21 -55.9(4)
C23 Rh1 C20 C21 -23.1(4)
Cl1 Rh1 C20 C21 54.2(5)
C19 C20 C21 C22 -43.9(5)
Rh1 C20 C21 C22 36.8(5)
C20 C21 C22 C23 -32.7(6)
C21 C22 C23 C24 92.5(6)
C21 C22 C23 Rh1 12.2(6)
C7 Rh1 C23 C24 176.5(4)
C20 Rh1 C23 C24 -114.7(3)
C19 Rh1 C23 C24 -76.8(3)
Cl1 Rh1 C23 C24 86.7(3)
C7 Rh1 C23 C22 -62.8(7)
C20 Rh1 C23 C22 6.0(4)
C19 Rh1 C23 C22 43.9(4)
C24 Rh1 C23 C22 120.7(5)
Cl1 Rh1 C23 C22 -152.6(4)
C22 C23 C24 C25 -2.7(6)
Rh1 C23 C24 C25 98.8(4)
C22 C23 C24 Rh1 -101.5(4)
C7 Rh1 C24 C23 -177.5(3)
C20 Rh1 C24 C23 65.4(3)
C19 Rh1 C24 C23 100.9(3)
Cl1 Rh1 C24 C23 -94.1(3)
C7 Rh1 C24 C25 60.2(6)
C20 Rh1 C24 C25 -57.0(4)
C19 Rh1 C24 C25 -21.4(4)
C23 Rh1 C24 C25 -122.4(5)
Cl1 Rh1 C24 C25 143.6(4)
C23 C24 C25 C26 -47.7(6)
Rh1 C24 C25 C26 32.5(5)
C20 C19 C26 C25 89.0(5)
Rh1 C19 C26 C25 7.6(5)
C24 C25 C26 C19 -27.7(6)
